data_2209763
loop_
_publ_author_name
'Huang, Bor-Hunn'
'Su, Sheng-Yuan'
'Lin, Chu-Chieh'

_publ_section_title
(Acetonitrile)dibromo{(<i>E</i>)-2,4,6-trimethyl-<i>N</i>-[1-(pyridin-2-yl)ethylidene]aniline-\k^2^<i>N</i>,<i>N</i>'}nickel(II)
_journal_coeditor_code BT2131
_journal_issue 8
_journal_name_full 'Acta Crystallographica Section E'
_journal_page_first m1830
_journal_page_last m1831
_journal_paper_doi 10.1107/S1600536806026389
_journal_volume 62
_journal_year 2006
_chemical_formula_iupac '[Ni (C15 H18 N2 ) (C2 H3 N) Br2]'
_chemical_formula_moiety 'C18 H21 Br2 N3 Ni'
_chemical_formula_sum 'C18 H21 Br2 N3 Ni'
_chemical_formula_weight 497.91
_chemical_name_systematic
;
Dibromo--[(<i>E</i>)--2,4,6--trimethyl--<i>N</i>--(1--(pyridin--2--yl)\
ethylidene)benzenamine-N,N'](acetonitrile)nickel(II)
;
_space_group_IT_number 14
_symmetry_cell_setting monoclinic
_symmetry_space_group_name_Hall '-P 2ybc'
_symmetry_space_group_name_H-M 'P 1 21/c 1'
_atom_sites_solution_hydrogens geom
_atom_sites_solution_primary direct
_atom_sites_solution_secondary difmap
_audit_creation_method SHELXL-97
_cell_angle_alpha 90.00
_cell_angle_beta 92.626(3)
_cell_angle_gamma 90.00
_cell_formula_units_Z 4
_cell_length_a 14.4149(17)
_cell_length_b 8.8331(11)
_cell_length_c 16.0753(19)
_cell_measurement_reflns_used 2711
_cell_measurement_temperature 298(2)
_cell_measurement_theta_max 23.864
_cell_measurement_theta_min 2.632
_cell_volume 2044.7(4)
_computing_cell_refinement 'SAINT (Bruker, 1999)'
_computing_data_collection 'SMART (Bruker, 1999)'
_computing_data_reduction SAINT
_computing_molecular_graphics 'SHELXTL (Bruker, 1999)'
_computing_publication_material SHELXTL
_computing_structure_refinement 'SHELXL97 (Sheldrick, 1997)'
_computing_structure_solution 'SHELXS97 (Sheldrick, 1997)'
_diffrn_ambient_temperature 298(2)
_diffrn_measured_fraction_theta_full 0.998
_diffrn_measured_fraction_theta_max 0.998
_diffrn_measurement_device_type 'Bruker SMART 1000 CCD'
_diffrn_measurement_method '\f and \w scans'
_diffrn_radiation_monochromator graphite
_diffrn_radiation_source 'fine-focus sealed tube'
_diffrn_radiation_type MoK\a
_diffrn_radiation_wavelength 0.71073
_diffrn_reflns_av_R_equivalents 0.0467
_diffrn_reflns_av_sigmaI/netI 0.0549
_diffrn_reflns_limit_h_max 17
_diffrn_reflns_limit_h_min -17
_diffrn_reflns_limit_k_max 10
_diffrn_reflns_limit_k_min -10
_diffrn_reflns_limit_l_max 9
_diffrn_reflns_limit_l_min -19
_diffrn_reflns_number 11307
_diffrn_reflns_theta_full 26.01
_diffrn_reflns_theta_max 26.01
_diffrn_reflns_theta_min 2.54
_diffrn_standards_decay_% 0
_diffrn_standards_interval_count 0
_diffrn_standards_interval_time 0
_diffrn_standards_number 0
_exptl_absorpt_coefficient_mu 4.861
_exptl_absorpt_correction_T_max 1.000
_exptl_absorpt_correction_T_min 0.595
_exptl_absorpt_correction_type multi-scan
_exptl_absorpt_process_details 'SADABS, Sheldrick (1996)'
_exptl_crystal_colour green
_exptl_crystal_density_diffrn 1.617
_exptl_crystal_density_method 'not measured'
_exptl_crystal_description parallelepiped
_exptl_crystal_F_000 992
_exptl_crystal_size_max 0.37
_exptl_crystal_size_mid 0.36
_exptl_crystal_size_min 0.22
_refine_diff_density_max 0.499
_refine_diff_density_min -0.301
_refine_ls_extinction_coef none
_refine_ls_extinction_method none
_refine_ls_goodness_of_fit_ref 1.056
_refine_ls_hydrogen_treatment constr
_refine_ls_matrix_type full
_refine_ls_number_parameters 217
_refine_ls_number_reflns 4005
_refine_ls_number_restraints 0
_refine_ls_restrained_S_all 1.056
_refine_ls_R_factor_all 0.0828
_refine_ls_R_factor_gt 0.0403
_refine_ls_shift/su_max 0.001
_refine_ls_shift/su_mean 0.000
_refine_ls_structure_factor_coef Fsqd
_refine_ls_weighting_details 'calc w=1/[\s^2^(Fo^2^)+(0.0300P)^2^] where P=(Fo^2^+2Fc^2^)/3'
_refine_ls_weighting_scheme calc
_refine_ls_wR_factor_gt 0.0811
_refine_ls_wR_factor_ref 0.0883
_reflns_number_gt 2294
_reflns_number_total 4005
_reflns_threshold_expression I>2\s(I)
_cod_data_source_file bt2131.cif
_cod_data_source_block I
_cod_depositor_comments
;
The following automatic conversions were performed:
'_symmetry_cell_setting' value 'Monoclinic' changed to 'monoclinic'
according to '/home/saulius/struct/CIF-dictionaries/cif_core.dic'
dictionary named 'cif_core.dic' version 2.4.1 from 2010-06-29.

Automatic conversion script
Id: cif_fix_enum 1527 2010-12-29 10:47:43Z saulius 

The following automatic conversions were performed:

'_symmetry_cell_setting' value 'Monoclinic' changed to 'monoclinic'
according to /home/saulius/struct/CIF-dictionaries/cif_core.dic
dictionary named 'cif_core.dic' version 2.4.1 from 2010-06-29.

Automatic conversion script
Id: cif_fix_values 1715 2011-07-08 13:25:40Z adriana 
;
_cod_original_sg_symbol_H-M 'P 21/c'
_cod_database_code 2209763
_cod_database_fobs_code 2209763

loop_
_symmetry_equiv_pos_as_xyz
'x, y, z'
'-x, y+1/2, -z+1/2'
'-x, -y, -z'
'x, -y-1/2, z-1/2'

loop_
_atom_site_type_symbol
_atom_site_label
_atom_site_fract_x
_atom_site_fract_y
_atom_site_fract_z
_atom_site_U_iso_or_equiv
_atom_site_adp_type
_atom_site_calc_flag
_atom_site_refinement_flags
_atom_site_occupancy
Ni Ni 0.75944(4) 0.16796(6) 0.82349(3) 0.04966(17) Uani d . 1
Br Br1 0.61773(3) 0.15444(7) 0.89855(3) 0.07855(19) Uani d . 1
Br Br2 0.89779(3) 0.33093(5) 0.82417(3) 0.06700(17) Uani d . 1
N N1 0.8252(2) 0.0278(4) 0.9087(2) 0.0504(9) Uani d . 1
N N2 0.7763(2) -0.0196(4) 0.7539(2) 0.0441(8) Uani d . 1
N N3 0.6958(3) 0.2914(4) 0.7306(2) 0.0648(11) Uani d . 1
C C1 0.8439(3) 0.0584(5) 0.9883(3) 0.0644(14) Uani d . 1
H H1A 0.8263 0.1516 1.0094 0.077 Uiso calc R 1
C C2 0.8892(4) -0.0448(7) 1.0413(3) 0.0769(17) Uani d . 1
H H2A 0.9015 -0.0215 1.0972 0.092 Uiso calc R 1
C C3 0.9150(3) -0.1804(7) 1.0098(4) 0.0774(16) Uani d . 1
H H3A 0.9465 -0.2505 1.0438 0.093 Uiso calc R 1
C C4 0.8941(3) -0.2133(5) 0.9274(3) 0.0632(13) Uani d . 1
H H4A 0.9101 -0.3065 0.9053 0.076 Uiso calc R 1
C C5 0.8494(3) -0.1063(5) 0.8783(3) 0.0476(11) Uani d . 1
C C6 0.8209(3) -0.1287(4) 0.7898(3) 0.0470(11) Uani d . 1
C C7 0.7416(3) -0.0372(4) 0.6694(3) 0.0448(10) Uani d . 1
C C8 0.7936(3) 0.0140(5) 0.6034(3) 0.0492(11) Uani d . 1
C C9 0.7569(3) -0.0042(5) 0.5237(3) 0.0589(12) Uani d . 1
H H9A 0.7912 0.0286 0.4795 0.071 Uiso calc R 1
C C10 0.6706(4) -0.0697(5) 0.5065(3) 0.0606(13) Uani d . 1
C C11 0.6203(3) -0.1133(5) 0.5717(3) 0.0616(13) Uani d . 1
H H11A 0.5619 -0.1554 0.5607 0.074 Uiso calc R 1
C C12 0.6521(3) -0.0977(5) 0.6545(3) 0.0540(12) Uani d . 1
C C13 0.8437(3) -0.2764(5) 0.7481(3) 0.0686(14) Uani d . 1
H H13A 0.8198 -0.2748 0.6913 0.103 Uiso calc R 1
H H13B 0.8158 -0.3586 0.7771 0.103 Uiso calc R 1
H H13C 0.9098 -0.2899 0.7493 0.103 Uiso calc R 1
C C14 0.5948(4) -0.1482(6) 0.7253(3) 0.0901(19) Uani d . 1
H H14A 0.6275 -0.1260 0.7772 0.135 Uiso calc R 1
H H14B 0.5839 -0.2552 0.7211 0.135 Uiso calc R 1
H H14C 0.5365 -0.0955 0.7226 0.135 Uiso calc R 1
C C15 0.6345(4) -0.0956(6) 0.4170(3) 0.0885(17) Uani d . 1
H H15A 0.5739 -0.1405 0.4171 0.133 Uiso calc R 1
H H15B 0.6760 -0.1621 0.3896 0.133 Uiso calc R 1
H H15C 0.6309 -0.0005 0.3882 0.133 Uiso calc R 1
C C16 0.8879(3) 0.0828(5) 0.6205(3) 0.0639(13) Uani d . 1
H H16A 0.9130 0.1143 0.5690 0.096 Uiso calc R 1
H H16B 0.9283 0.0092 0.6470 0.096 Uiso calc R 1
H H16C 0.8825 0.1688 0.6564 0.096 Uiso calc R 1
C C17 0.6575(3) 0.3590(5) 0.6816(3) 0.0637(13) Uani d . 1
C C18 0.6070(4) 0.4475(8) 0.6174(4) 0.123(3) Uani d . 1
H H18A 0.5994 0.5494 0.6367 0.185 Uiso calc R 1
H H18B 0.5472 0.4029 0.6056 0.185 Uiso calc R 1
H H18C 0.6414 0.4484 0.5676 0.185 Uiso calc R 1

loop_
_atom_site_aniso_label
_atom_site_aniso_U_11
_atom_site_aniso_U_22
_atom_site_aniso_U_33
_atom_site_aniso_U_12
_atom_site_aniso_U_13
_atom_site_aniso_U_23
Ni 0.0496(3) 0.0444(3) 0.0538(4) 0.0039(3) -0.0103(3) 0.0036(3)
Br1 0.0534(3) 0.1063(5) 0.0758(4) 0.0052(3) 0.0010(3) 0.0014(3)
Br2 0.0593(3) 0.0534(3) 0.0872(4) -0.0079(2) -0.0084(3) 0.0079(3)
N1 0.049(2) 0.056(2) 0.045(2) -0.0054(18) -0.0129(18) 0.0098(19)
N2 0.0415(19) 0.043(2) 0.047(2) -0.0041(16) -0.0034(16) 0.0065(17)
N3 0.067(3) 0.061(3) 0.065(3) 0.011(2) -0.015(2) 0.009(2)
C1 0.065(3) 0.065(3) 0.062(4) -0.013(3) -0.014(3) 0.009(3)
C2 0.076(4) 0.093(4) 0.059(4) -0.026(3) -0.027(3) 0.026(3)
C3 0.059(3) 0.086(4) 0.085(4) -0.006(3) -0.019(3) 0.041(4)
C4 0.052(3) 0.064(3) 0.073(4) 0.007(2) -0.005(3) 0.022(3)
C5 0.038(2) 0.047(3) 0.057(3) 0.001(2) 0.000(2) 0.013(2)
C6 0.040(2) 0.044(3) 0.057(3) -0.002(2) 0.005(2) 0.011(2)
C7 0.048(3) 0.045(3) 0.041(3) 0.003(2) 0.001(2) 0.002(2)
C8 0.050(3) 0.045(3) 0.053(3) 0.008(2) 0.003(2) 0.011(2)
C9 0.067(3) 0.058(3) 0.052(3) 0.007(3) 0.014(2) 0.008(2)
C10 0.072(3) 0.060(3) 0.049(3) 0.008(3) -0.004(3) 0.001(2)
C11 0.056(3) 0.071(3) 0.057(3) -0.010(2) -0.004(3) 0.001(3)
C12 0.054(3) 0.061(3) 0.047(3) -0.006(2) -0.005(2) -0.001(2)
C13 0.080(3) 0.053(3) 0.073(4) 0.019(3) 0.006(3) 0.006(3)
C14 0.079(4) 0.135(5) 0.057(3) -0.053(4) 0.006(3) -0.004(3)
C15 0.110(5) 0.104(4) 0.050(3) 0.000(4) -0.010(3) -0.004(3)
C16 0.052(3) 0.076(3) 0.064(3) -0.001(2) 0.008(2) 0.015(3)
C17 0.064(3) 0.067(3) 0.060(3) 0.017(3) 0.000(3) 0.000(3)
C18 0.135(6) 0.171(7) 0.064(4) 0.065(5) -0.009(4) 0.028(4)

loop_
_atom_type_symbol
_atom_type_description
_atom_type_scat_dispersion_real
_atom_type_scat_dispersion_imag
_atom_type_scat_source
C C 0.0033 0.0016 'International Tables Vol C Tables 4.2.6.8 and 6.1.1.4'
H H 0.0000 0.0000 'International Tables Vol C Tables 4.2.6.8 and 6.1.1.4'
N N 0.0061 0.0033 'International Tables Vol C Tables 4.2.6.8 and 6.1.1.4'
Ni Ni 0.3393 1.1124 'International Tables Vol C Tables 4.2.6.8 and 6.1.1.4'
Br Br -0.2901 2.4595 'International Tables Vol C Tables 4.2.6.8 and 6.1.1.4'

loop_
_geom_angle_atom_site_label_1
_geom_angle_atom_site_label_2
_geom_angle_atom_site_label_3
_geom_angle
_geom_angle_publ_flag
N2 Ni N3 95.42(14) yes
N2 Ni N1 79.10(14) yes
N3 Ni N1 174.50(15) yes
N2 Ni Br1 111.17(9) yes
N3 Ni Br1 91.70(11) yes
N1 Ni Br1 90.69(10) yes
N2 Ni Br2 111.37(9) yes
N3 Ni Br2 91.61(11) yes
N1 Ni Br2 90.03(9) yes
Br1 Ni Br2 136.79(3) yes
C1 N1 C5 119.3(4) no
C1 N1 Ni 126.3(3) no
C5 N1 Ni 114.4(3) no
C6 N2 C7 119.4(4) no
C6 N2 Ni 116.0(3) no
C7 N2 Ni 124.6(2) no
C17 N3 Ni 177.0(4) no
N1 C1 C2 121.9(5) no
N1 C1 H1A 119.1 no
C2 C1 H1A 119.1 no
C3 C2 C1 118.6(5) no
C3 C2 H2A 120.7 no
C1 C2 H2A 120.7 no
C2 C3 C4 119.6(4) no
C2 C3 H3A 120.2 no
C4 C3 H3A 120.2 no
C3 C4 C5 119.0(5) no
C3 C4 H4A 120.5 no
C5 C4 H4A 120.5 no
N1 C5 C4 121.6(4) no
N1 C5 C6 114.0(3) no
C4 C5 C6 124.4(4) no
N2 C6 C5 116.4(4) no
N2 C6 C13 124.4(4) no
C5 C6 C13 119.2(4) no
C8 C7 C12 120.8(4) no
C8 C7 N2 120.4(4) no
C12 C7 N2 118.7(4) no
C9 C8 C7 118.2(4) no
C9 C8 C16 121.7(4) no
C7 C8 C16 120.1(4) no
C10 C9 C8 122.6(4) no
C10 C9 H9A 118.7 no
C8 C9 H9A 118.7 no
C11 C10 C9 118.0(4) no
C11 C10 C15 121.0(5) no
C9 C10 C15 121.0(5) no
C10 C11 C12 123.1(4) no
C10 C11 H11A 118.5 no
C12 C11 H11A 118.5 no
C11 C12 C7 117.3(4) no
C11 C12 C14 121.7(4) no
C7 C12 C14 121.0(4) no
C6 C13 H13A 109.5 no
C6 C13 H13B 109.5 no
H13A C13 H13B 109.5 no
C6 C13 H13C 109.5 no
H13A C13 H13C 109.5 no
H13B C13 H13C 109.5 no
C12 C14 H14A 109.5 no
C12 C14 H14B 109.5 no
H14A C14 H14B 109.5 no
C12 C14 H14C 109.5 no
H14A C14 H14C 109.5 no
H14B C14 H14C 109.5 no
C10 C15 H15A 109.5 no
C10 C15 H15B 109.5 no
H15A C15 H15B 109.5 no
C10 C15 H15C 109.5 no
H15A C15 H15C 109.5 no
H15B C15 H15C 109.5 no
C8 C16 H16A 109.5 no
C8 C16 H16B 109.5 no
H16A C16 H16B 109.5 no
C8 C16 H16C 109.5 no
H16A C16 H16C 109.5 no
H16B C16 H16C 109.5 no
N3 C17 C18 179.8(6) no
C17 C18 H18A 109.5 no
C17 C18 H18B 109.5 no
H18A C18 H18B 109.5 no
C17 C18 H18C 109.5 no
H18A C18 H18C 109.5 no
H18B C18 H18C 109.5 no

loop_
_geom_bond_atom_site_label_1
_geom_bond_atom_site_label_2
_geom_bond_distance
_geom_bond_publ_flag
Ni N2 2.020(3) yes
Ni N3 2.034(4) yes
Ni N1 2.046(3) yes
Ni Br1 2.4225(8) yes
Ni Br2 2.4592(7) yes
N1 C1 1.325(5) no
N1 C5 1.334(5) no
N2 C6 1.282(4) no
N2 C7 1.434(5) no
N3 C17 1.114(5) no
C1 C2 1.390(6) no
C1 H1A 0.9300 no
C2 C3 1.359(7) no
C2 H2A 0.9300 no
C3 C4 1.376(6) no
C3 H3A 0.9300 no
C4 C5 1.373(6) no
C4 H4A 0.9300 no
C5 C6 1.476(6) no
C6 C13 1.510(6) no
C7 C8 1.403(6) no
C7 C12 1.407(6) no
C8 C9 1.373(5) no
C8 C16 1.502(6) no
C9 C10 1.388(6) no
C9 H9A 0.9300 no
C10 C11 1.358(6) no
C10 C15 1.524(6) no
C11 C12 1.394(6) no
C11 H11A 0.9300 no
C12 C14 1.503(6) no
C13 H13A 0.9600 no
C13 H13B 0.9600 no
C13 H13C 0.9600 no
C14 H14A 0.9600 no
C14 H14B 0.9600 no
C14 H14C 0.9600 no
C15 H15A 0.9600 no
C15 H15B 0.9600 no
C15 H15C 0.9600 no
C16 H16A 0.9600 no
C16 H16B 0.9600 no
C16 H16C 0.9600 no
C17 C18 1.462(7) no
C18 H18A 0.9600 no
C18 H18B 0.9600 no
C18 H18C 0.9600 no
